data_4118530
loop_
_publ_author_name
'Powner, Matthew W.'
'Zheng, Shao-Liang'
'Szostak, Jack W.'

_publ_section_title
;
 Multicomponent Assembly of Proposed DNA Precursors in Water
;
_journal_coden_ASTM JACSAT
_journal_issue 33
_journal_name_full 'Journal of the American Chemical Society'
_journal_page_first 13889
_journal_page_last 13895
_journal_paper_doi 10.1021/ja306176n
_journal_volume 134
_journal_year 2012
_chemical_formula_sum 'C10 H16 N6 O4 S'
_chemical_formula_weight 313.01
_space_group_IT_number 2
_symmetry_cell_setting triclinic
_symmetry_space_group_name_Hall '-P 1'
_symmetry_space_group_name_H-M 'P -1'
_atom_sites_solution_hydrogens geom
_atom_sites_solution_primary direct
_atom_sites_solution_secondary difmap
_audit_creation_method SHELXL-97
_cell_angle_alpha 97.662(2)
_cell_angle_beta 91.720(2)
_cell_angle_gamma 90.016(2)
_cell_formula_units_Z 12
_cell_length_a 8.7000(3)
_cell_length_b 20.0767(8)
_cell_length_c 23.6800(10)
_cell_measurement_reflns_used 5421
_cell_measurement_temperature 100(2)
_cell_measurement_theta_max 27.1
_cell_measurement_theta_min 2.35
_cell_volume 4097.3(3)
_computing_cell_refinement 'SAINT 7.46A (Bruker-AXS, 2009)'
_computing_data_collection 'APEX2 v2009.3.0 (Bruker-AXS, 2009)'
_computing_data_reduction 'SAINT 7.46A (Bruker-AXS, 2009)'
_computing_molecular_graphics 'Bruker SHELXTL'
_computing_publication_material 'Bruker SHELXTL'
_computing_structure_refinement 'SHELXL-97 (Sheldrick, 2008)'
_computing_structure_solution 'SHELXS-97 (Sheldrick, 2008)'
_diffrn_ambient_temperature 100(2)
_diffrn_measured_fraction_theta_full 0.996
_diffrn_measured_fraction_theta_max 0.996
_diffrn_measurement_device_type 'CCD area detector'
_diffrn_measurement_method 'phi and omega scans'
_diffrn_radiation_monochromator graphite
_diffrn_radiation_source 'fine-focus sealed tube'
_diffrn_radiation_type MoK\a
_diffrn_radiation_wavelength 0.71073
_diffrn_reflns_av_R_equivalents 0.0000
_diffrn_reflns_av_sigmaI/netI 0.0408
_diffrn_reflns_limit_h_max 11
_diffrn_reflns_limit_h_min -11
_diffrn_reflns_limit_k_max 25
_diffrn_reflns_limit_k_min -25
_diffrn_reflns_limit_l_max 30
_diffrn_reflns_limit_l_min 0
_diffrn_reflns_number 18130
_diffrn_reflns_theta_full 27.17
_diffrn_reflns_theta_max 27.17
_diffrn_reflns_theta_min 1.25
_exptl_absorpt_coefficient_mu 0.265
_exptl_absorpt_correction_T_max 0.9539
_exptl_absorpt_correction_T_min 0.9391
_exptl_absorpt_correction_type multi-scan
_exptl_absorpt_process_details twinabs
_exptl_crystal_colour colorless
_exptl_crystal_density_diffrn 1.538
_exptl_crystal_description block
_exptl_crystal_F_000 1992
_exptl_crystal_size_max 0.24
_exptl_crystal_size_mid 0.20
_exptl_crystal_size_min 0.18
_refine_diff_density_max 0.599
_refine_diff_density_min -0.973
_refine_diff_density_rms 0.085
_refine_ls_extinction_method none
_refine_ls_goodness_of_fit_ref 1.062
_refine_ls_hydrogen_treatment mixed
_refine_ls_matrix_type full
_refine_ls_number_parameters 1231
_refine_ls_number_reflns 18130
_refine_ls_number_restraints 0
_refine_ls_restrained_S_all 1.062
_refine_ls_R_factor_all 0.0692
_refine_ls_R_factor_gt 0.0541
_refine_ls_shift/su_max 0.001
_refine_ls_shift/su_mean 0.000
_refine_ls_structure_factor_coef Fsqd
_refine_ls_weighting_details 'calc w=1/[\s^2^(Fo^2^)+(0.0799P)^2^+4.4268P] where P=(Fo^2^+2Fc^2^)/3'
_refine_ls_weighting_scheme calc
_refine_ls_wR_factor_gt 0.1501
_refine_ls_wR_factor_ref 0.1587
_reflns_number_gt 14082
_reflns_number_total 18130
_reflns_threshold_expression >2sigma(I)
_cod_data_source_file ja306176n_si_011.cif
_cod_data_source_block MP2-130-C1-X3
_cod_database_code 4118530

loop_
_symmetry_equiv_pos_as_xyz
'x, y, z'
'-x, -y, -z'

loop_
_atom_site_label
_atom_site_type_symbol
_atom_site_fract_x
_atom_site_fract_y
_atom_site_fract_z
_atom_site_U_iso_or_equiv
_atom_site_adp_type
_atom_site_occupancy
_atom_site_symmetry_multiplicity
_atom_site_calc_flag
_atom_site_refinement_flags
S1 S 0.08881(6) 0.64226(3) 0.73957(2) 0.01417(12) Uani 1 1 d .
O1 O 0.39689(18) 0.62641(8) 0.69661(7) 0.0165(3) Uani 1 1 d .
H1 H 0.3055 0.6439 0.7034 0.020 Uiso 1 1 d R
O2 O 0.56284(18) 0.50484(9) 0.70691(7) 0.0186(4) Uani 1 1 d .
H2 H 0.6427 0.5263 0.7183 0.022 Uiso 1 1 d R
O3 O 0.38154(17) 0.40531(8) 0.79973(7) 0.0151(3) Uani 1 1 d .
N1 N -0.1870(2) 0.67605(11) 0.78205(9) 0.0180(4) Uani 1 1 d .
N2 N -0.1732(2) 0.57536(9) 0.72193(8) 0.0119(4) Uani 1 1 d .
N3 N 0.2532(2) 0.49989(9) 0.72748(8) 0.0122(4) Uani 1 1 d .
H3 H 0.3297 0.4881 0.7307 0.015 Uiso 1 1 d R
N4 N -0.0368(2) 0.40003(9) 0.78361(8) 0.0122(4) Uani 1 1 d .
N5 N -0.0141(2) 0.47902(9) 0.72618(8) 0.0107(4) Uani 1 1 d .
N6 N 0.2178(2) 0.33477(10) 0.83604(9) 0.0157(4) Uani 1 1 d .
C1 C -0.1104(2) 0.62891(11) 0.74907(10) 0.0131(4) Uani 1 1 d .
C2 C -0.0603(2) 0.53240(11) 0.69168(9) 0.0110(4) Uani 1 1 d .
H2A H -0.1064 0.5113 0.6544 0.013 Uiso 1 1 calc R
C3 C 0.0829(2) 0.57345(11) 0.68085(9) 0.0108(4) Uani 1 1 d .
H3A H 0.0649 0.5928 0.6444 0.013 Uiso 1 1 calc R
C4 C 0.2268(2) 0.52980(11) 0.67510(9) 0.0118(4) Uani 1 1 d .
H4 H 0.2044 0.4921 0.6439 0.014 Uiso 1 1 calc R
C5 C 0.1325(2) 0.46673(11) 0.74514(9) 0.0100(4) Uani 1 1 d .
C6 C 0.1186(2) 0.41759(11) 0.78077(9) 0.0113(4) Uani 1 1 d .
C7 C -0.1111(2) 0.43789(11) 0.75085(9) 0.0114(4) Uani 1 1 d .
H7 H -0.2196 0.4370 0.7449 0.014 Uiso 1 1 calc R
C8 C 0.3680(3) 0.56642(11) 0.65831(10) 0.0141(4) Uani 1 1 d .
H8 H 0.3447 0.5801 0.6199 0.017 Uiso 1 1 calc R
C9 C 0.5107(3) 0.52195(12) 0.65295(10) 0.0171(5) Uani 1 1 d .
H9B H 0.4866 0.4803 0.6269 0.020 Uiso 1 1 calc R
H9A H 0.5939 0.5459 0.6362 0.020 Uiso 1 1 calc R
C10 C 0.2471(2) 0.38538(11) 0.80674(9) 0.0125(4) Uani 1 1 d .
S2 S 0.14303(6) 0.30641(3) 0.40430(2) 0.01470(12) Uani 1 1 d .
O11 O 0.44880(19) 0.29002(8) 0.36026(7) 0.0168(3) Uani 1 1 d .
H11 H 0.3685 0.2982 0.3818 0.020 Uiso 1 1 d R
O12 O 0.61620(18) 0.16980(9) 0.37322(7) 0.0181(4) Uani 1 1 d .
H12 H 0.6938 0.1934 0.3847 0.022 Uiso 1 1 d R
O13 O 0.43877(18) 0.07121(8) 0.46780(7) 0.0154(3) Uani 1 1 d .
N11 N -0.1331(2) 0.34133(11) 0.44619(9) 0.0193(4) Uani 1 1 d .
N12 N -0.1190(2) 0.23975(9) 0.38778(8) 0.0132(4) Uani 1 1 d .
N13 N 0.3080(2) 0.16436(10) 0.39395(8) 0.0133(4) Uani 1 1 d .
H13 H 0.4023 0.1522 0.4025 0.016 Uiso 1 1 d R
N14 N 0.0196(2) 0.06782(9) 0.45443(8) 0.0130(4) Uani 1 1 d .
N15 N 0.0402(2) 0.14430(9) 0.39508(8) 0.0123(4) Uani 1 1 d .
N16 N 0.2757(2) 0.00106(10) 0.50480(9) 0.0160(4) Uani 1 1 d .
C11 C -0.0550(3) 0.29378(12) 0.41399(10) 0.0149(4) Uani 1 1 d .
C12 C -0.0067(2) 0.19601(11) 0.35878(10) 0.0124(4) Uani 1 1 d .
H12A H -0.0531 0.1734 0.3220 0.015 Uiso 1 1 calc R
C13 C 0.1363(2) 0.23675(11) 0.34632(9) 0.0118(4) Uani 1 1 d .
H13A H 0.1171 0.2553 0.3096 0.014 Uiso 1 1 calc R
C14 C 0.2804(2) 0.19316(11) 0.34097(9) 0.0125(4) Uani 1 1 d .
H14 H 0.2576 0.1548 0.3103 0.015 Uiso 1 1 calc R
C15 C 0.1877(2) 0.13232(11) 0.41279(9) 0.0113(4) Uani 1 1 d .
C16 C 0.1752(2) 0.08389(11) 0.44980(9) 0.0119(4) Uani 1 1 d .
C17 C -0.0558(3) 0.10455(11) 0.42159(10) 0.0135(4) Uani 1 1 d .
H17 H -0.1646 0.1039 0.4166 0.016 Uiso 1 1 calc R
C18 C 0.4212(3) 0.22918(12) 0.32326(9) 0.0141(4) Uani 1 1 d .
H18 H 0.3976 0.2416 0.2844 0.017 Uiso 1 1 calc R
C19 C 0.5647(3) 0.18526(13) 0.31886(10) 0.0176(5) Uani 1 1 d .
H19A H 0.5417 0.1430 0.2934 0.021 Uiso 1 1 calc R
H19B H 0.6477 0.2090 0.3018 0.021 Uiso 1 1 calc R
C20 C 0.3036(3) 0.05206(11) 0.47523(9) 0.0122(4) Uani 1 1 d .
S3 S 0.16626(6) 0.19457(3) 0.59896(3) 0.01696(13) Uani 1 1 d .
O21 O 0.4903(2) 0.21636(8) 0.63745(7) 0.0198(4) Uani 1 1 d .
H21 H 0.4005 0.2019 0.6225 0.024 Uiso 1 1 d R
O22 O 0.64728(19) 0.33601(9) 0.62293(7) 0.0207(4) Uani 1 1 d .
H22 H 0.7158 0.3073 0.6140 0.025 Uiso 1 1 d R
O23 O 0.44233(18) 0.42474(8) 0.52278(7) 0.0156(3) Uani 1 1 d .
N21 N -0.1183(3) 0.15756(11) 0.55954(10) 0.0208(4) Uani 1 1 d .
N22 N -0.0922(2) 0.26210(10) 0.61441(8) 0.0145(4) Uani 1 1 d .
N23 N 0.3309(2) 0.33518(10) 0.60096(8) 0.0137(4) Uani 1 1 d .
H23 H 0.4267 0.3437 0.5919 0.016 Uiso 1 1 d R
N24 N 0.0293(2) 0.43309(10) 0.54426(8) 0.0135(4) Uani 1 1 d .
N25 N 0.0643(2) 0.35728(9) 0.60392(8) 0.0126(4) Uani 1 1 d .
N26 N 0.2719(2) 0.49652(10) 0.48890(9) 0.0173(4) Uani 1 1 d .
C21 C -0.0328(3) 0.20598(12) 0.59039(9) 0.0144(4) Uani 1 1 d .
C22 C 0.0256(2) 0.30678(11) 0.64186(9) 0.0126(4) Uani 1 1 d .
H22A H -0.0134 0.3304 0.6785 0.015 Uiso 1 1 calc R
C23 C 0.1717(2) 0.26739(11) 0.65441(9) 0.0131(4) Uani 1 1 d .
H23A H 0.1622 0.2512 0.6923 0.016 Uiso 1 1 calc R
C24 C 0.3161(2) 0.31118(11) 0.65616(9) 0.0131(4) Uani 1 1 d .
H24 H 0.2998 0.3515 0.6850 0.016 Uiso 1 1 calc R
C25 C 0.2061(2) 0.36720(11) 0.58280(9) 0.0126(4) Uani 1 1 d .
C26 C 0.1840(2) 0.41425(11) 0.54522(9) 0.0123(4) Uani 1 1 d .
C27 C -0.0379(3) 0.39800(11) 0.57942(10) 0.0137(4) Uani 1 1 d .
H27 H -0.1444 0.4004 0.5871 0.016 Uiso 1 1 calc R
C28 C 0.4624(3) 0.27722(11) 0.67420(9) 0.0140(4) Uani 1 1 d .
H28 H 0.4471 0.2651 0.7133 0.017 Uiso 1 1 calc R
C29 C 0.6020(3) 0.32332(13) 0.67765(10) 0.0178(5) Uani 1 1 d .
H29A H 0.5780 0.3665 0.7010 0.021 Uiso 1 1 calc R
H29B H 0.6887 0.3024 0.6968 0.021 Uiso 1 1 calc R
C30 C 0.3067(3) 0.44500(11) 0.51778(9) 0.0127(4) Uani 1 1 d .
S4 S 0.22019(6) 0.86313(3) 0.26847(2) 0.01488(13) Uani 1 1 d .
O31 O 0.54336(19) 0.88586(8) 0.30743(7) 0.0180(3) Uani 1 1 d .
H31 H 0.4713 0.8547 0.3015 0.022 Uiso 1 1 d R
O32 O 0.70137(18) 1.00510(9) 0.29251(7) 0.0187(4) Uani 1 1 d .
H32 H 0.7735 0.9783 0.2844 0.022 Uiso 1 1 d R
O33 O 0.49980(17) 1.09113(8) 0.18902(7) 0.0134(3) Uani 1 1 d .
N31 N -0.0637(3) 0.82499(11) 0.22974(9) 0.0181(4) Uani 1 1 d .
N32 N -0.0391(2) 0.93028(9) 0.28265(8) 0.0121(4) Uani 1 1 d .
N33 N 0.3858(2) 1.00318(9) 0.26877(8) 0.0117(4) Uani 1 1 d .
H33 H 0.4750 1.0171 0.2631 0.014 Uiso 1 1 d R
N34 N 0.0855(2) 1.09790(9) 0.20721(8) 0.0121(4) Uani 1 1 d .
N35 N 0.1184(2) 1.02400(9) 0.26904(8) 0.0107(4) Uani 1 1 d .
N36 N 0.3304(2) 1.16300(10) 0.15543(9) 0.0146(4) Uani 1 1 d .
C31 C 0.0198(3) 0.87454(12) 0.25925(10) 0.0140(4) Uani 1 1 d .
C32 C 0.0790(2) 0.97580(11) 0.30888(9) 0.0104(4) Uani 1 1 d .
H32A H 0.0400 1.0011 0.3448 0.012 Uiso 1 1 calc R
C33 C 0.2247(2) 0.93681(11) 0.32276(9) 0.0117(4) Uani 1 1 d .
H33A H 0.2141 0.9216 0.3610 0.014 Uiso 1 1 calc R
C34 C 0.3693(2) 0.98045(11) 0.32424(9) 0.0110(4) Uani 1 1 d .
H34 H 0.3525 1.0213 0.3525 0.013 Uiso 1 1 calc R
C35 C 0.2610(2) 1.03414(11) 0.24854(9) 0.0101(4) Uani 1 1 d .
C36 C 0.2403(2) 1.07988(11) 0.21001(9) 0.0115(4) Uani 1 1 d .
C37 C 0.0171(2) 1.06317(11) 0.24252(9) 0.0125(4) Uani 1 1 d .
H37 H -0.0902 1.0649 0.2490 0.015 Uiso 1 1 calc R
C38 C 0.5147(2) 0.94684(11) 0.34345(9) 0.0124(4) Uani 1 1 d .
H38 H 0.4975 0.9351 0.3825 0.015 Uiso 1 1 calc R
C39 C 0.6551(3) 0.99282(12) 0.34748(10) 0.0155(5) Uani 1 1 d .
H39B H 0.6309 1.0361 0.3707 0.019 Uiso 1 1 calc R
H39A H 0.7411 0.9719 0.3669 0.019 Uiso 1 1 calc R
C40 C 0.3648(2) 1.11143(11) 0.18337(9) 0.0104(4) Uani 1 1 d .
S5 S 0.20347(6) 0.97101(3) 0.06608(2) 0.01451(13) Uani 1 1 d .
O41 O 0.51999(19) 0.94848(8) 0.02774(7) 0.0168(3) Uani 1 1 d .
H41 H 0.4489 0.9796 0.0335 0.020 Uiso 1 1 d R
O42 O 0.68076(18) 0.82914(9) 0.04306(7) 0.0176(4) Uani 1 1 d .
H42 H 0.7525 0.8566 0.0526 0.021 Uiso 1 1 d R
O43 O 0.49578(17) 0.74212(8) 0.14513(7) 0.0128(3) Uani 1 1 d .
N41 N -0.0747(2) 1.00917(11) 0.10435(9) 0.0178(4) Uani 1 1 d .
N42 N -0.0582(2) 0.90336(9) 0.05201(8) 0.0113(4) Uani 1 1 d .
N43 N 0.3682(2) 0.83065(9) 0.06608(8) 0.0112(4) Uani 1 1 d .
H43 H 0.4487 0.8220 0.0730 0.013 Uiso 1 1 d R
N44 N 0.0783(2) 0.73480(9) 0.12669(8) 0.0118(4) Uani 1 1 d .
N45 N 0.1014(2) 0.80931(9) 0.06527(8) 0.0101(4) Uani 1 1 d .
N46 N 0.3317(3) 0.66962(10) 0.17837(9) 0.0137(4) Uani 1 1 d .
C41 C 0.0035(2) 0.95930(12) 0.07527(9) 0.0129(4) Uani 1 1 d .
C42 C 0.0560(2) 0.85785(11) 0.02555(9) 0.0101(4) Uani 1 1 d .
H42A H 0.0111 0.8327 -0.0105 0.012 Uiso 1 1 calc R
C43 C 0.1990(2) 0.89696(11) 0.01186(9) 0.0103(4) Uani 1 1 d .
H43A H 0.1824 0.9120 -0.0264 0.012 Uiso 1 1 calc R
C44 C 0.3435(2) 0.85360(11) 0.01060(9) 0.0104(4) Uani 1 1 d .
H44 H 0.3228 0.8128 -0.0178 0.013 Uiso 1 1 calc R
C45 C 0.2473(2) 0.79933(11) 0.08611(9) 0.0091(4) Uani 1 1 d .
C46 C 0.2329(2) 0.75325(11) 0.12395(9) 0.0115(4) Uani 1 1 d .
C47 C 0.0042(2) 0.76975(11) 0.09168(9) 0.0123(4) Uani 1 1 d .
H47 H -0.1042 0.7680 0.0852 0.015 Uiso 1 1 calc R
C48 C 0.4863(2) 0.88753(11) -0.00814(9) 0.0117(4) Uani 1 1 d .
H48 H 0.4634 0.8992 -0.0473 0.014 Uiso 1 1 calc R
C49 C 0.6257(2) 0.84171(12) -0.01191(10) 0.0151(4) Uani 1 1 d .
H49A H 0.5979 0.7985 -0.0352 0.018 Uiso 1 1 calc R
H49B H 0.7087 0.8627 -0.0312 0.018 Uiso 1 1 calc R
C50 C 0.3614(2) 0.72153(11) 0.15059(9) 0.0107(4) Uani 1 1 d .
S6 S 0.10424(6) 0.52590(3) 0.92768(2) 0.01379(12) Uani 1 1 d .
O51 O 0.41826(18) 0.54167(8) 0.97123(7) 0.0163(3) Uani 1 1 d .
H51 H 0.3432 0.5120 0.9646 0.020 Uiso 1 1 d R
O52 O 0.58261(18) 0.66280(8) 0.96056(7) 0.0175(3) Uani 1 1 d .
H52 H 0.6553 0.6376 0.9501 0.021 Uiso 1 1 d R
O53 O 0.38669(17) 0.76242(8) 0.86756(7) 0.0143(3) Uani 1 1 d .
N51 N -0.1785(3) 0.49217(11) 0.88488(9) 0.0182(4) Uani 1 1 d .
N52 N -0.1550(2) 0.59238(9) 0.94553(8) 0.0112(4) Uani 1 1 d .
N53 N 0.2703(2) 0.66826(9) 0.94043(8) 0.0122(4) Uani 1 1 d .
H53 H 0.3547 0.6796 0.9338 0.015 Uiso 1 1 d R
N54 N -0.0290(2) 0.76711(9) 0.88313(8) 0.0121(4) Uani 1 1 d .
N55 N 0.0034(2) 0.68863(9) 0.94114(8) 0.0103(4) Uani 1 1 d .
N56 N 0.2169(2) 0.83224(10) 0.83063(9) 0.0151(4) Uani 1 1 d .
C51 C -0.0967(2) 0.53918(11) 0.91787(10) 0.0129(4) Uani 1 1 d .
C52 C -0.0379(2) 0.63546(11) 0.97581(9) 0.0103(4) Uani 1 1 d .
H52A H -0.0783 0.6567 1.0130 0.012 Uiso 1 1 calc R
C53 C 0.1075(2) 0.59450(10) 0.98685(9) 0.0103(4) Uani 1 1 d .
H53A H 0.0954 0.5750 1.0232 0.012 Uiso 1 1 calc R
C54 C 0.2519(2) 0.63819(11) 0.99263(9) 0.0114(4) Uani 1 1 d .
H54 H 0.2344 0.6759 1.0239 0.014 Uiso 1 1 calc R
C55 C 0.1464(2) 0.70120(11) 0.92221(9) 0.0098(4) Uani 1 1 d .
C56 C 0.1268(2) 0.74977(11) 0.88634(9) 0.0115(4) Uani 1 1 d .
C57 C -0.0980(2) 0.72950(11) 0.91599(9) 0.0115(4) Uani 1 1 d .
H57 H -0.2055 0.7303 0.9218 0.014 Uiso 1 1 calc R
C58 C 0.3963(2) 0.60177(11) 1.00938(9) 0.0125(4) Uani 1 1 d .
H58 H 0.3795 0.5882 1.0479 0.015 Uiso 1 1 calc R
C59 C 0.5399(3) 0.64612(12) 1.01468(10) 0.0163(5) Uani 1 1 d .
H59B H 0.5203 0.6879 1.0406 0.020 Uiso 1 1 calc R
H59A H 0.6259 0.6223 1.0315 0.020 Uiso 1 1 calc R
C60 C 0.2515(2) 0.78173(11) 0.86022(9) 0.0112(4) Uani 1 1 d .
O1S O 0.62705(19) 0.86278(8) 0.19721(7) 0.0190(4) Uani 1 1 d .
H1SB H 0.5995 0.8701 0.2329 0.023 Uiso 1 1 d R
H1SA H 0.5752 0.8289 0.1782 0.023 Uiso 1 1 d R
O2S O 0.5688(2) 0.19231(9) 0.52600(7) 0.0217(4) Uani 1 1 d .
H2SB H 0.5431 0.2001 0.5619 0.026 Uiso 1 1 d R
H2SA H 0.5179 0.1600 0.5045 0.026 Uiso 1 1 d R
O3S O 0.50140(19) 0.64129(8) 0.80811(7) 0.0178(3) Uani 1 1 d .
H3SA H 0.4677 0.6365 0.7724 0.021 Uiso 1 1 d R
H3SB H 0.4564 0.6773 0.8254 0.021 Uiso 1 1 d R
O4S O 0.50559(19) 0.52637(8) 0.85995(7) 0.0185(4) Uani 1 1 d .
H4SB H 0.4774 0.5312 0.8956 0.022 Uiso 1 1 d R
H4SA H 0.4483 0.4966 0.8382 0.022 Uiso 1 1 d R
O5S O 0.55915(19) 0.30378(9) 0.47028(7) 0.0196(4) Uani 1 1 d .
H5SA H 0.5233 0.2993 0.4348 0.023 Uiso 1 1 d R
H5SB H 0.5118 0.3396 0.4867 0.023 Uiso 1 1 d R
O6S O 0.62309(19) 0.97068(8) 0.13778(7) 0.0187(4) Uani 1 1 d .
H6SA H 0.5895 0.9634 0.1020 0.022 Uiso 1 1 d R
H6SB H 0.5772 1.0061 0.1556 0.022 Uiso 1 1 d R
H1B H -0.132(4) 0.7059(17) 0.8015(14) 0.033(9) Uiso 1 1 d .
H1A H -0.279(4) 0.6641(15) 0.7907(13) 0.027(8) Uiso 1 1 d .
H6B H 0.304(4) 0.3149(17) 0.8464(14) 0.032(9) Uiso 1 1 d .
H6A H 0.133(4) 0.3245(15) 0.8389(12) 0.020(8) Uiso 1 1 d .
H11A H -0.234(3) 0.3285(15) 0.4568(12) 0.021(7) Uiso 1 1 d .
H11B H -0.081(4) 0.3719(18) 0.4660(15) 0.039(10) Uiso 1 1 d .
H16A H 0.186(4) -0.0084(17) 0.5104(14) 0.033(9) Uiso 1 1 d .
H16B H 0.363(4) -0.0168(16) 0.5183(13) 0.028(8) Uiso 1 1 d .
H21B H -0.213(4) 0.1698(18) 0.5489(15) 0.040(10) Uiso 1 1 d .
H21A H -0.070(3) 0.1258(16) 0.5426(13) 0.021(8) Uiso 1 1 d .
H26A H 0.179(4) 0.5062(17) 0.4875(14) 0.034(9) Uiso 1 1 d .
H26B H 0.346(4) 0.5177(16) 0.4787(13) 0.026(8) Uiso 1 1 d .
H31A H -0.019(3) 0.7929(15) 0.2119(12) 0.013(7) Uiso 1 1 d .
H31B H -0.147(4) 0.8348(15) 0.2207(13) 0.020(8) Uiso 1 1 d .
H36A H 0.243(4) 1.1702(15) 0.1525(12) 0.018(7) Uiso 1 1 d .
H36B H 0.404(4) 1.1857(16) 0.1459(13) 0.030(8) Uiso 1 1 d .
H41A H -0.165(4) 0.9972(14) 0.1155(12) 0.019(7) Uiso 1 1 d .
H41B H -0.026(4) 1.0389(18) 0.1242(14) 0.035(9) Uiso 1 1 d .
H46A H 0.250(4) 0.6610(15) 0.1785(12) 0.015(7) Uiso 1 1 d .
H46B H 0.403(4) 0.6471(15) 0.1873(12) 0.020(7) Uiso 1 1 d .
H51A H -0.139(4) 0.4613(16) 0.8673(13) 0.023(8) Uiso 1 1 d .
H51B H -0.266(4) 0.5044(17) 0.8784(14) 0.031(9) Uiso 1 1 d .
H56B H 0.130(4) 0.8433(15) 0.8269(13) 0.022(8) Uiso 1 1 d .
H56A H 0.292(4) 0.8490(16) 0.8200(13) 0.027(8) Uiso 1 1 d .

loop_
_atom_site_aniso_label
_atom_site_aniso_U_11
_atom_site_aniso_U_22
_atom_site_aniso_U_33
_atom_site_aniso_U_23
_atom_site_aniso_U_13
_atom_site_aniso_U_12
S1 0.0121(3) 0.0098(3) 0.0200(3) -0.0006(2) 0.0004(2) -0.0012(2)
O1 0.0164(8) 0.0145(8) 0.0187(8) 0.0022(7) 0.0027(6) -0.0026(6)
O2 0.0118(7) 0.0190(9) 0.0261(9) 0.0077(7) -0.0006(6) -0.0024(6)
O3 0.0110(7) 0.0113(8) 0.0238(9) 0.0056(7) 0.0003(6) 0.0003(6)
N1 0.0140(10) 0.0155(10) 0.0226(11) -0.0048(8) 0.0021(8) -0.0004(8)
N2 0.0118(8) 0.0092(9) 0.0148(9) 0.0018(7) -0.0006(7) 0.0021(7)
N3 0.0076(8) 0.0116(9) 0.0192(10) 0.0084(8) 0.0012(7) 0.0012(7)
N4 0.0113(9) 0.0090(9) 0.0166(9) 0.0024(7) 0.0022(7) 0.0005(7)
N5 0.0108(8) 0.0092(9) 0.0129(9) 0.0043(7) 0.0007(7) -0.0001(7)
N6 0.0108(9) 0.0139(10) 0.0247(11) 0.0114(8) -0.0004(8) -0.0002(8)
C1 0.0112(10) 0.0119(11) 0.0175(11) 0.0065(9) 0.0008(8) -0.0010(8)
C2 0.0109(10) 0.0090(10) 0.0133(10) 0.0026(8) -0.0014(8) 0.0006(8)
C3 0.0121(10) 0.0095(10) 0.0110(10) 0.0024(8) 0.0000(8) -0.0008(8)
C4 0.0119(10) 0.0106(10) 0.0132(10) 0.0027(8) 0.0006(8) -0.0013(8)
C5 0.0083(9) 0.0091(10) 0.0125(10) 0.0009(8) 0.0011(8) 0.0012(8)
C6 0.0121(10) 0.0069(10) 0.0151(10) 0.0016(8) 0.0021(8) 0.0005(8)
C7 0.0094(9) 0.0106(10) 0.0141(10) 0.0010(8) 0.0020(8) -0.0018(8)
C8 0.0145(10) 0.0147(11) 0.0136(10) 0.0036(9) 0.0009(8) -0.0028(8)
C9 0.0114(10) 0.0213(12) 0.0180(11) 0.0003(9) 0.0032(8) -0.0015(9)
C10 0.0141(10) 0.0080(10) 0.0157(11) 0.0020(8) 0.0009(8) 0.0016(8)
S2 0.0127(3) 0.0107(3) 0.0200(3) -0.0001(2) 0.0002(2) -0.0010(2)
O11 0.0174(8) 0.0141(8) 0.0193(8) 0.0033(7) 0.0034(6) -0.0028(6)
O12 0.0126(8) 0.0195(9) 0.0236(9) 0.0084(7) -0.0004(6) -0.0028(6)
O13 0.0120(7) 0.0133(8) 0.0220(8) 0.0059(7) 0.0015(6) -0.0006(6)
N11 0.0162(10) 0.0161(11) 0.0239(11) -0.0034(9) 0.0013(8) 0.0002(8)
N12 0.0116(9) 0.0110(9) 0.0173(9) 0.0036(7) -0.0003(7) 0.0009(7)
N13 0.0090(8) 0.0138(9) 0.0188(10) 0.0086(8) 0.0007(7) -0.0003(7)
N14 0.0104(9) 0.0118(9) 0.0168(9) 0.0017(7) 0.0030(7) 0.0005(7)
N15 0.0102(8) 0.0087(9) 0.0188(10) 0.0041(7) 0.0013(7) -0.0007(7)
N16 0.0124(10) 0.0146(10) 0.0231(11) 0.0098(8) 0.0011(8) -0.0008(8)
C11 0.0163(11) 0.0141(11) 0.0151(11) 0.0056(9) -0.0022(8) 0.0017(9)
C12 0.0120(10) 0.0103(10) 0.0154(11) 0.0037(8) -0.0010(8) 0.0005(8)
C13 0.0116(10) 0.0095(10) 0.0141(10) 0.0015(8) -0.0001(8) -0.0015(8)
C14 0.0120(10) 0.0138(11) 0.0120(10) 0.0028(8) 0.0001(8) 0.0002(8)
C15 0.0106(10) 0.0090(10) 0.0140(10) 0.0005(8) -0.0003(8) 0.0018(8)
C16 0.0114(10) 0.0094(10) 0.0151(10) 0.0018(8) 0.0039(8) -0.0014(8)
C17 0.0118(10) 0.0107(11) 0.0186(11) 0.0037(9) 0.0022(8) -0.0010(8)
C18 0.0153(10) 0.0151(11) 0.0127(10) 0.0041(9) 0.0010(8) -0.0014(9)
C19 0.0125(10) 0.0227(13) 0.0174(11) 0.0010(9) 0.0034(9) -0.0008(9)
C20 0.0145(10) 0.0101(10) 0.0120(10) 0.0018(8) 0.0008(8) -0.0007(8)
S3 0.0155(3) 0.0115(3) 0.0230(3) -0.0009(2) 0.0014(2) 0.0012(2)
O21 0.0230(9) 0.0158(9) 0.0204(9) 0.0015(7) -0.0004(7) 0.0042(7)
O22 0.0147(8) 0.0249(10) 0.0253(9) 0.0127(8) 0.0042(7) 0.0038(7)
O23 0.0128(7) 0.0135(8) 0.0211(8) 0.0039(6) 0.0014(6) 0.0017(6)
N21 0.0194(11) 0.0155(11) 0.0254(11) -0.0056(9) 0.0016(9) -0.0003(9)
N22 0.0135(9) 0.0128(9) 0.0173(10) 0.0017(8) 0.0019(7) -0.0017(7)
N23 0.0110(9) 0.0148(10) 0.0164(9) 0.0066(8) 0.0021(7) 0.0012(7)
N24 0.0113(9) 0.0118(9) 0.0171(9) 0.0015(7) -0.0003(7) -0.0001(7)
N25 0.0116(9) 0.0106(9) 0.0162(9) 0.0034(7) 0.0021(7) 0.0002(7)
N26 0.0134(10) 0.0159(10) 0.0248(11) 0.0103(8) 0.0016(8) 0.0005(8)
C21 0.0155(10) 0.0159(11) 0.0120(10) 0.0021(9) 0.0036(8) -0.0064(9)
C22 0.0134(10) 0.0116(11) 0.0135(10) 0.0032(8) 0.0030(8) -0.0013(8)
C23 0.0141(10) 0.0118(11) 0.0138(10) 0.0033(8) 0.0018(8) 0.0006(8)
C24 0.0142(10) 0.0127(11) 0.0129(10) 0.0040(8) 0.0009(8) 0.0009(8)
C25 0.0122(10) 0.0104(10) 0.0147(10) -0.0001(8) 0.0011(8) -0.0013(8)
C26 0.0111(10) 0.0106(10) 0.0153(11) 0.0022(8) -0.0007(8) 0.0001(8)
C27 0.0147(10) 0.0100(11) 0.0169(11) 0.0032(9) 0.0004(8) 0.0013(8)
C28 0.0154(10) 0.0145(11) 0.0124(10) 0.0034(9) 0.0007(8) 0.0020(9)
C29 0.0156(11) 0.0210(12) 0.0178(11) 0.0055(9) 0.0002(9) 0.0008(9)
C30 0.0144(10) 0.0089(10) 0.0143(10) 0.0001(8) -0.0011(8) -0.0001(8)
S4 0.0130(3) 0.0098(3) 0.0213(3) -0.0003(2) 0.0018(2) 0.0014(2)
O31 0.0219(8) 0.0126(8) 0.0191(8) -0.0002(7) 0.0012(7) 0.0045(7)
O32 0.0132(8) 0.0224(9) 0.0230(9) 0.0113(7) 0.0042(6) 0.0037(7)
O33 0.0114(7) 0.0108(8) 0.0191(8) 0.0055(6) 0.0019(6) 0.0000(6)
N31 0.0157(10) 0.0127(10) 0.0241(11) -0.0037(8) 0.0011(9) -0.0008(8)
N32 0.0115(8) 0.0112(9) 0.0139(9) 0.0016(7) 0.0032(7) -0.0020(7)
N33 0.0094(8) 0.0129(9) 0.0140(9) 0.0061(7) 0.0017(7) 0.0006(7)
N34 0.0108(8) 0.0103(9) 0.0156(9) 0.0030(7) -0.0003(7) -0.0011(7)
N35 0.0099(8) 0.0102(9) 0.0127(9) 0.0038(7) 0.0008(7) 0.0005(7)
N36 0.0106(9) 0.0142(10) 0.0206(10) 0.0076(8) 0.0019(8) 0.0008(8)
C31 0.0143(10) 0.0138(11) 0.0150(11) 0.0065(9) 0.0009(8) -0.0015(8)
C32 0.0101(9) 0.0100(10) 0.0116(10) 0.0029(8) 0.0033(8) 0.0012(8)
C33 0.0125(10) 0.0109(10) 0.0119(10) 0.0022(8) 0.0016(8) 0.0019(8)
C34 0.0108(10) 0.0100(10) 0.0127(10) 0.0033(8) 0.0013(8) 0.0021(8)
C35 0.0114(10) 0.0090(10) 0.0100(10) 0.0011(8) 0.0003(8) -0.0006(8)
C36 0.0114(10) 0.0073(10) 0.0160(10) 0.0029(8) 0.0010(8) 0.0011(8)
C37 0.0110(10) 0.0117(11) 0.0152(10) 0.0030(8) 0.0000(8) 0.0016(8)
C38 0.0140(10) 0.0119(11) 0.0120(10) 0.0043(8) 0.0011(8) 0.0039(8)
C39 0.0127(10) 0.0161(11) 0.0180(11) 0.0036(9) -0.0002(8) 0.0011(8)
C40 0.0117(10) 0.0079(10) 0.0112(10) 0.0000(8) 0.0008(8) -0.0018(8)
S5 0.0129(3) 0.0090(3) 0.0208(3) -0.0011(2) 0.0014(2) -0.0009(2)
O41 0.0188(8) 0.0124(8) 0.0189(8) 0.0001(6) 0.0012(6) -0.0031(6)
O42 0.0109(7) 0.0218(9) 0.0223(9) 0.0110(7) -0.0013(6) -0.0020(6)
O43 0.0107(7) 0.0101(8) 0.0187(8) 0.0060(6) 0.0001(6) 0.0004(6)
N41 0.0162(10) 0.0136(10) 0.0214(11) -0.0056(8) 0.0001(8) 0.0011(8)
N42 0.0107(8) 0.0084(9) 0.0149(9) 0.0019(7) -0.0007(7) 0.0028(7)
N43 0.0069(8) 0.0129(9) 0.0149(9) 0.0061(7) 0.0008(7) 0.0000(7)
N44 0.0100(8) 0.0098(9) 0.0162(9) 0.0033(7) 0.0020(7) 0.0017(7)
N45 0.0090(8) 0.0091(9) 0.0127(9) 0.0036(7) 0.0001(7) 0.0014(7)
N46 0.0092(9) 0.0128(10) 0.0215(10) 0.0111(8) -0.0002(8) 0.0006(8)
C41 0.0103(10) 0.0156(11) 0.0141(10) 0.0061(9) 0.0034(8) 0.0022(8)
C42 0.0106(10) 0.0074(10) 0.0132(10) 0.0041(8) -0.0001(8) 0.0023(8)
C43 0.0112(10) 0.0086(10) 0.0113(10) 0.0022(8) -0.0002(8) 0.0005(8)
C44 0.0116(10) 0.0075(10) 0.0126(10) 0.0025(8) 0.0008(8) 0.0000(8)
C45 0.0098(9) 0.0082(10) 0.0096(9) 0.0023(8) 0.0000(7) 0.0012(8)
C46 0.0104(10) 0.0095(10) 0.0148(10) 0.0020(8) 0.0024(8) -0.0001(8)
C47 0.0108(10) 0.0110(11) 0.0155(11) 0.0025(8) 0.0036(8) -0.0018(8)
C48 0.0116(10) 0.0119(11) 0.0125(10) 0.0044(8) 0.0006(8) -0.0009(8)
C49 0.0117(10) 0.0169(12) 0.0170(11) 0.0030(9) 0.0018(8) -0.0006(8)
C50 0.0140(10) 0.0064(10) 0.0116(10) 0.0013(8) 0.0008(8) 0.0026(8)
S6 0.0119(3) 0.0094(3) 0.0195(3) -0.0007(2) 0.0014(2) 0.00158(19)
O51 0.0174(8) 0.0108(8) 0.0203(8) 0.0007(6) 0.0000(6) 0.0038(6)
O52 0.0107(7) 0.0179(9) 0.0252(9) 0.0066(7) 0.0033(6) 0.0031(6)
O53 0.0103(7) 0.0114(8) 0.0221(8) 0.0053(6) 0.0024(6) 0.0008(6)
N51 0.0156(10) 0.0147(11) 0.0220(11) -0.0054(9) 0.0002(8) 0.0019(8)
N52 0.0104(8) 0.0090(9) 0.0142(9) 0.0013(7) 0.0015(7) 0.0001(7)
N53 0.0082(8) 0.0118(9) 0.0181(9) 0.0075(7) 0.0014(7) 0.0015(7)
N54 0.0113(9) 0.0091(9) 0.0160(9) 0.0026(7) -0.0002(7) 0.0005(7)
N55 0.0106(8) 0.0077(9) 0.0131(9) 0.0036(7) 0.0010(7) 0.0018(7)
N56 0.0111(10) 0.0130(10) 0.0234(11) 0.0100(8) 0.0025(8) 0.0005(8)
C51 0.0113(10) 0.0129(11) 0.0162(11) 0.0080(9) 0.0003(8) 0.0050(8)
C52 0.0101(9) 0.0081(10) 0.0133(10) 0.0031(8) 0.0017(8) 0.0006(8)
C53 0.0110(10) 0.0065(10) 0.0137(10) 0.0027(8) 0.0017(8) 0.0025(8)
C54 0.0114(10) 0.0108(10) 0.0118(10) 0.0008(8) 0.0007(8) 0.0006(8)
C55 0.0094(9) 0.0080(10) 0.0119(10) 0.0013(8) -0.0006(8) 0.0003(8)
C56 0.0100(10) 0.0076(10) 0.0166(11) 0.0007(8) -0.0004(8) 0.0008(8)
C57 0.0089(9) 0.0099(10) 0.0156(10) 0.0022(8) -0.0014(8) 0.0026(8)
C58 0.0131(10) 0.0113(11) 0.0136(10) 0.0034(8) -0.0001(8) 0.0037(8)
C59 0.0111(10) 0.0201(12) 0.0174(11) 0.0011(9) 0.0000(8) 0.0020(9)
C60 0.0135(10) 0.0071(10) 0.0133(10) 0.0020(8) 0.0012(8) -0.0016(8)
O1S 0.0218(9) 0.0171(9) 0.0173(8) -0.0011(7) 0.0005(7) -0.0045(7)
O2S 0.0243(9) 0.0201(9) 0.0200(9) -0.0001(7) -0.0002(7) -0.0044(7)
O3S 0.0192(8) 0.0167(9) 0.0172(8) 0.0006(7) 0.0010(6) 0.0032(7)
O4S 0.0191(8) 0.0179(9) 0.0181(8) 0.0007(7) -0.0006(6) -0.0035(7)
O5S 0.0205(8) 0.0187(9) 0.0188(8) -0.0001(7) 0.0011(7) 0.0039(7)
O6S 0.0206(8) 0.0173(9) 0.0173(8) -0.0013(7) 0.0007(7) 0.0042(7)

loop_
_atom_type_symbol
_atom_type_description
_atom_type_scat_dispersion_real
_atom_type_scat_dispersion_imag
_atom_type_scat_source
C C 0.0033 0.0016 'International Tables Vol C Tables 4.2.6.8 and 6.1.1.4'
H H 0.0000 0.0000 'International Tables Vol C Tables 4.2.6.8 and 6.1.1.4'
S S 0.1246 0.1234 'International Tables Vol C Tables 4.2.6.8 and 6.1.1.4'
O O 0.0106 0.0060 'International Tables Vol C Tables 4.2.6.8 and 6.1.1.4'
N N 0.0061 0.0033 'International Tables Vol C Tables 4.2.6.8 and 6.1.1.4'

loop_
_geom_angle_atom_site_label_1
_geom_angle_atom_site_label_2
_geom_angle_atom_site_label_3
_geom_angle
C1 S1 C3 88.83(10)
C8 O1 H1 104.9
C9 O2 H2 110.6
C1 N1 H1B 115(2)
C1 N1 H1A 115(2)
H1B N1 H1A 126(3)
C1 N2 C2 111.40(18)
C5 N3 C4 115.82(18)
C5 N3 H3 120.9
C4 N3 H3 113.3
C7 N4 C6 105.10(18)
C5 N5 C7 107.01(18)
C5 N5 C2 126.15(18)
C7 N5 C2 126.43(18)
C10 N6 H6B 112(2)
C10 N6 H6A 118(2)
H6B N6 H6A 129(3)
N2 C1 N1 123.9(2)
N2 C1 S1 117.81(17)
N1 C1 S1 118.19(17)
N2 C2 N5 109.34(17)
N2 C2 C3 110.46(17)
N5 C2 C3 109.08(17)
N2 C2 H2A 109.3
N5 C2 H2A 109.3
C3 C2 H2A 109.3
C4 C3 C2 111.77(17)
C4 C3 S1 115.50(15)
C2 C3 S1 104.19(14)
C4 C3 H3A 108.4
C2 C3 H3A 108.4
S1 C3 H3A 108.4
N3 C4 C8 112.50(18)
N3 C4 C3 109.17(17)
C8 C4 C3 113.72(18)
N3 C4 H4 107.0
C8 C4 H4 107.0
C3 C4 H4 107.0
N3 C5 N5 120.31(19)
N3 C5 C6 133.7(2)
N5 C5 C6 105.95(18)
C5 C6 N4 109.53(19)
C5 C6 C10 124.7(2)
N4 C6 C10 125.54(19)
N4 C7 N5 112.41(19)
N4 C7 H7 123.8
N5 C7 H7 123.8
O1 C8 C4 111.03(18)
O1 C8 C9 111.07(18)
C4 C8 C9 112.88(19)
O1 C8 H8 107.2
C4 C8 H8 107.2
C9 C8 H8 107.2
O2 C9 C8 111.75(18)
O2 C9 H9B 109.3
C8 C9 H9B 109.3
O2 C9 H9A 109.3
C8 C9 H9A 109.3
H9B C9 H9A 107.9
O3 C10 N6 122.6(2)
O3 C10 C6 118.9(2)
N6 C10 C6 118.5(2)
C11 S2 C13 88.84(10)
C18 O11 H11 108.3
C19 O12 H12 109.8
C11 N11 H11A 115.8(17)
C11 N11 H11B 117(2)
H11A N11 H11B 122(3)
C11 N12 C12 111.05(19)
C15 N13 C14 115.84(18)
C15 N13 H13 119.4
C14 N13 H13 118.6
C17 N14 C16 105.59(18)
C15 N15 C17 107.46(18)
C15 N15 C12 125.56(18)
C17 N15 C12 126.70(18)
C20 N16 H16A 119(2)
C20 N16 H16B 113(2)
H16A N16 H16B 128(3)
N12 C11 N11 122.9(2)
N12 C11 S2 118.08(18)
N11 C11 S2 118.93(18)
N12 C12 N15 109.37(18)
N12 C12 C13 110.35(17)
N15 C12 C13 109.31(17)
N12 C12 H12A 109.3
N15 C12 H12A 109.3
C13 C12 H12A 109.3
C14 C13 C12 111.77(18)
C14 C13 S2 115.35(15)
C12 C13 S2 103.65(14)
C14 C13 H13A 108.6
C12 C13 H13A 108.6
S2 C13 H13A 108.6
N13 C14 C18 112.35(18)
N13 C14 C13 109.30(18)
C18 C14 C13 113.86(18)
N13 C14 H14 107.0
C18 C14 H14 107.0
C13 C14 H14 107.0
N13 C15 N15 121.2(2)
N13 C15 C16 133.3(2)
N15 C15 C16 105.49(18)
C15 C16 N14 109.19(19)
C15 C16 C20 124.81(19)
N14 C16 C20 125.8(2)
N14 C17 N15 112.27(19)
N14 C17 H17 123.9
N15 C17 H17 123.9
O11 C18 C14 110.73(18)
O11 C18 C19 111.08(18)
C14 C18 C19 113.25(19)
O11 C18 H18 107.1
C14 C18 H18 107.1
C19 C18 H18 107.1
O12 C19 C18 111.57(18)
O12 C19 H19A 109.3
C18 C19 H19A 109.3
O12 C19 H19B 109.3
C18 C19 H19B 109.3
H19A C19 H19B 108.0
O13 C20 N16 121.7(2)
O13 C20 C16 119.7(2)
N16 C20 C16 118.6(2)
C21 S3 C23 89.02(10)
C28 O21 H21 106.8
C29 O22 H22 104.3
C21 N21 H21B 116(2)
C21 N21 H21A 116(2)
H21B N21 H21A 124(3)
C21 N22 C22 111.02(19)
C25 N23 C24 114.89(18)
C25 N23 H23 124.0
C24 N23 H23 114.9
C27 N24 C26 105.50(19)
C25 N25 C27 107.48(18)
C25 N25 C22 125.96(19)
C27 N25 C22 126.31(18)
C30 N26 H26A 115(2)
C30 N26 H26B 116(2)
H26A N26 H26B 128(3)
N22 C21 N21 122.3(2)
N22 C21 S3 118.04(17)
N21 C21 S3 119.62(19)
N22 C22 N25 109.34(18)
N22 C22 C23 110.72(18)
N25 C22 C23 109.03(17)
N22 C22 H22A 109.2
N25 C22 H22A 109.2
C23 C22 H22A 109.2
C24 C23 C22 111.68(18)
C24 C23 S3 115.11(15)
C22 C23 S3 103.89(15)
C24 C23 H23A 108.6
C22 C23 H23A 108.6
S3 C23 H23A 108.6
N23 C24 C28 111.66(18)
N23 C24 C23 109.09(18)
C28 C24 C23 114.20(18)
N23 C24 H24 107.2
C28 C24 H24 107.2
C23 C24 H24 107.2
N23 C25 N25 120.7(2)
N23 C25 C26 133.7(2)
N25 C25 C26 105.59(19)
C25 C26 N24 109.47(19)
C25 C26 C30 124.4(2)
N24 C26 C30 125.7(2)
N24 C27 N25 112.0(2)
N24 C27 H27 124.0
N25 C27 H27 124.0
O21 C28 C29 110.36(18)
O21 C28 C24 111.37(18)
C29 C28 C24 112.55(19)
O21 C28 H28 107.4
C29 C28 H28 107.4
C24 C28 H28 107.4
O22 C29 C28 112.06(19)
O22 C29 H29A 109.2
C28 C29 H29A 109.2
O22 C29 H29B 109.2
C28 C29 H29B 109.2
H29A C29 H29B 107.9
O23 C30 N26 121.8(2)
O23 C30 C26 119.9(2)
N26 C30 C26 118.3(2)
C31 S4 C33 88.91(10)
C38 O31 H31 119.7
C39 O32 H32 105.0
C31 N31 H31A 118.9(19)
C31 N31 H31B 115(2)
H31A N31 H31B 121(3)
C31 N32 C32 111.09(18)
C35 N33 C34 115.58(17)
C35 N33 H33 119.8
C34 N33 H33 114.0
C37 N34 C36 105.18(18)
C35 N35 C37 106.98(18)
C35 N35 C32 126.40(18)
C37 N35 C32 126.46(18)
C40 N36 H36A 115(2)
C40 N36 H36B 117(2)
H36A N36 H36B 128(3)
N32 C31 N31 123.3(2)
N32 C31 S4 117.88(17)
N31 C31 S4 118.84(19)
N32 C32 N35 109.26(17)
N32 C32 C33 110.59(17)
N35 C32 C33 108.92(16)
N32 C32 H32A 109.4
N35 C32 H32A 109.4
C33 C32 H32A 109.4
C34 C33 C32 111.71(17)
C34 C33 S4 115.11(15)
C32 C33 S4 103.69(14)
C34 C33 H33A 108.7
C32 C33 H33A 108.7
S4 C33 H33A 108.7
N33 C34 C38 111.78(17)
N33 C34 C33 109.23(17)
C38 C34 C33 114.05(18)
N33 C34 H34 107.1
C38 C34 H34 107.1
C33 C34 H34 107.1
N33 C35 N35 120.08(19)
N33 C35 C36 133.9(2)
N35 C35 C36 105.96(19)
C35 C36 N34 109.60(19)
C35 C36 C40 124.5(2)
N34 C36 C40 125.32(19)
N34 C37 N35 112.26(19)
N34 C37 H37 123.9
N35 C37 H37 123.9
O31 C38 C34 111.16(18)
O31 C38 C39 110.41(18)
C34 C38 C39 112.81(18)
O31 C38 H38 107.4
C34 C38 H38 107.4
C39 C38 H38 107.4
O32 C39 C38 111.56(18)
O32 C39 H39B 109.3
C38 C39 H39B 109.3
O32 C39 H39A 109.3
C38 C39 H39A 109.3
H39B C39 H39A 108.0
O33 C40 N36 122.4(2)
O33 C40 C36 119.65(19)
N36 C40 C36 117.9(2)
C41 S5 C43 88.72(10)
C48 O41 H41 119.9
C49 O42 H42 106.5
C41 N41 H41A 114.4(19)
C41 N41 H41B 118(2)
H41A N41 H41B 119(3)
C41 N42 C42 111.43(18)
C45 N43 C44 115.91(17)
C45 N43 H43 122.0
C44 N43 H43 115.0
C47 N44 C46 104.99(18)
C45 N45 C47 106.82(18)
C45 N45 C42 126.34(17)
C47 N45 C42 126.66(18)
C50 N46 H46A 114(2)
C50 N46 H46B 118(2)
H46A N46 H46B 126(3)
N42 C41 N41 123.8(2)
N42 C41 S5 117.67(17)
N41 C41 S5 118.46(18)
N42 C42 N45 109.15(17)
N42 C42 C43 110.52(17)
N45 C42 C43 109.13(16)
N42 C42 H42A 109.3
N45 C42 H42A 109.3
C43 C42 H42A 109.3
C44 C43 C42 111.74(17)
C44 C43 S5 114.92(15)
C42 C43 S5 104.01(14)
C44 C43 H43A 108.7
C42 C43 H43A 108.7
S5 C43 H43A 108.7
N43 C44 C48 111.75(17)
N43 C44 C43 109.20(17)
C48 C44 C43 114.13(17)
N43 C44 H44 107.1
C48 C44 H44 107.1
C43 C44 H44 107.1
N43 C45 N45 119.78(19)
N43 C45 C46 134.1(2)
N45 C45 C46 106.02(18)
C45 C46 N44 109.88(19)
C45 C46 C50 124.64(19)
N44 C46 C50 124.94(19)
N44 C47 N45 112.28(19)
N44 C47 H47 123.9
N45 C47 H47 123.9
O41 C48 C49 110.56(18)
O41 C48 C44 111.40(17)
C49 C48 C44 112.68(18)
O41 C48 H48 107.3
C49 C48 H48 107.3
C44 C48 H48 107.3
O42 C49 C48 111.86(18)
O42 C49 H49A 109.2
C48 C49 H49A 109.2
O42 C49 H49B 109.2
C48 C49 H49B 109.2
H49A C49 H49B 107.9
O43 C50 N46 122.4(2)
O43 C50 C46 119.45(19)
N46 C50 C46 118.1(2)
C51 S6 C53 88.96(10)
C58 O51 H51 119.7
C59 O52 H52 106.4
C51 N51 H51A 122(2)
C51 N51 H51B 112(2)
H51A N51 H51B 124(3)
C51 N52 C52 111.75(18)
C55 N53 C54 116.00(18)
C55 N53 H53 120.3
C54 N53 H53 117.0
C57 N54 C56 105.05(18)
C55 N55 C57 106.73(17)
C55 N55 C52 126.65(18)
C57 N55 C52 126.19(18)
C60 N56 H56B 120(2)
C60 N56 H56A 112(2)
H56B N56 H56A 128(3)
N52 C51 N51 124.1(2)
N52 C51 S6 117.51(17)
N51 C51 S6 118.30(18)
N52 C52 N55 109.37(17)
N52 C52 C53 110.40(17)
N55 C52 C53 108.80(16)
N52 C52 H52A 109.4
N55 C52 H52A 109.4
C53 C52 H52A 109.4
C54 C53 C52 111.79(17)
C54 C53 S6 115.34(15)
C52 C53 S6 103.90(14)
C54 C53 H53A 108.5
C52 C53 H53A 108.5
S6 C53 H53A 108.5
N53 C54 C58 112.19(17)
N53 C54 C53 109.45(17)
C58 C54 C53 113.84(18)
N53 C54 H54 107.0
C58 C54 H54 107.0
C53 C54 H54 107.0
N53 C55 N55 119.93(19)
N53 C55 C56 133.8(2)
N55 C55 C56 106.27(18)
C55 C56 N54 109.56(19)
C55 C56 C60 124.6(2)
N54 C56 C60 125.6(2)
N54 C57 N55 112.39(19)
N54 C57 H57 123.8
N55 C57 H57 123.8
O51 C58 C54 110.84(17)
O51 C58 C59 111.27(18)
C54 C58 C59 113.15(18)
O51 C58 H58 107.1
C54 C58 H58 107.1
C59 C58 H58 107.1
O52 C59 C58 111.39(18)
O52 C59 H59B 109.3
C58 C59 H59B 109.3
O52 C59 H59A 109.3
C58 C59 H59A 109.3
H59B C59 H59A 108.0
O53 C60 N56 122.6(2)
O53 C60 C56 119.18(19)
N56 C60 C56 118.2(2)
H1SB O1S H1SA 111.1
H2SB O2S H2SA 116.4
H3SA O3S H3SB 106.5
H4SB O4S H4SA 111.9
H5SA O5S H5SB 103.8
H6SA O6S H6SB 109.8

loop_
_geom_bond_atom_site_label_1
_geom_bond_atom_site_label_2
_geom_bond_distance
S1 C1 1.779(2)
S1 C3 1.824(2)
O1 C8 1.425(3)
O1 H1 0.8800
O2 C9 1.428(3)
O2 H2 0.8364
O3 C10 1.259(3)
N1 C1 1.336(3)
N1 H1B 0.85(3)
N1 H1A 0.87(3)
N2 C1 1.289(3)
N2 C2 1.449(3)
N3 C5 1.349(3)
N3 C4 1.460(3)
N3 H3 0.7127
N4 C7 1.313(3)
N4 C6 1.403(3)
N5 C5 1.373(3)
N5 C7 1.376(3)
N5 C2 1.481(3)
N6 C10 1.333(3)
N6 H6B 0.89(3)
N6 H6A 0.77(3)
C2 C3 1.540(3)
C2 H2A 1.0000
C3 C4 1.528(3)
C3 H3A 1.0000
C4 C8 1.521(3)
C4 H4 1.0000
C5 C6 1.388(3)
C6 C10 1.453(3)
C7 H7 0.9500
C8 C9 1.528(3)
C8 H8 1.0000
C9 H9B 0.9900
C9 H9A 0.9900
S2 C11 1.768(2)
S2 C13 1.824(2)
O11 C18 1.421(3)
O11 H11 0.8800
O12 C19 1.423(3)
O12 H12 0.8413
O13 C20 1.261(3)
N11 C11 1.339(3)
N11 H11A 0.96(3)
N11 H11B 0.84(4)
N12 C11 1.293(3)
N12 C12 1.442(3)
N13 C15 1.346(3)
N13 C14 1.463(3)
N13 H13 0.8812
N14 C17 1.304(3)
N14 C16 1.403(3)
N15 C15 1.370(3)
N15 C17 1.376(3)
N15 C12 1.483(3)
N16 C20 1.341(3)
N16 H16A 0.82(3)
N16 H16B 0.91(3)
C12 C13 1.546(3)
C12 H12A 1.0000
C13 C14 1.527(3)
C13 H13A 1.0000
C14 C18 1.520(3)
C14 H14 1.0000
C15 C16 1.399(3)
C16 C20 1.443(3)
C17 H17 0.9500
C18 C19 1.527(3)
C18 H18 1.0000
C19 H19A 0.9900
C19 H19B 0.9900
S3 C21 1.756(2)
S3 C23 1.830(2)
O21 C28 1.428(3)
O21 H21 0.8800
O22 C29 1.420(3)
O22 H22 0.8421
O23 C30 1.255(3)
N21 C21 1.346(3)
N21 H21B 0.90(4)
N21 H21A 0.83(3)
N22 C21 1.307(3)
N22 C22 1.443(3)
N23 C25 1.350(3)
N23 C24 1.461(3)
N23 H23 0.8885
N24 C27 1.310(3)
N24 C26 1.398(3)
N25 C25 1.370(3)
N25 C27 1.375(3)
N25 C22 1.486(3)
N26 C30 1.344(3)
N26 H26A 0.83(4)
N26 H26B 0.83(3)
C22 C23 1.539(3)
C22 H22A 1.0000
C23 C24 1.529(3)
C23 H23A 1.0000
C24 C28 1.521(3)
C24 H24 1.0000
C25 C26 1.391(3)
C26 C30 1.447(3)
C27 H27 0.9500
C28 C29 1.521(3)
C28 H28 1.0000
C29 H29A 0.9900
C29 H29B 0.9900
S4 C31 1.769(2)
S4 C33 1.826(2)
O31 C38 1.422(3)
O31 H31 0.8800
O32 C39 1.426(3)
O32 H32 0.8373
O33 C40 1.252(3)
N31 C31 1.338(3)
N31 H31A 0.83(3)
N31 H31B 0.78(3)
N32 C31 1.294(3)
N32 C32 1.445(3)
N33 C35 1.358(3)
N33 C34 1.458(3)
N33 H33 0.8449
N34 C37 1.313(3)
N34 C36 1.396(3)
N35 C35 1.370(3)
N35 C37 1.374(3)
N35 C32 1.486(3)
N36 C40 1.331(3)
N36 H36A 0.78(3)
N36 H36B 0.84(3)
C32 C33 1.540(3)
C32 H32A 1.0000
C33 C34 1.529(3)
C33 H33A 1.0000
C34 C38 1.520(3)
C34 H34 1.0000
C35 C36 1.386(3)
C36 C40 1.456(3)
C37 H37 0.9500
C38 C39 1.524(3)
C38 H38 1.0000
C39 H39B 0.9900
C39 H39A 0.9900
S5 C41 1.779(2)
S5 C43 1.830(2)
O41 C48 1.419(3)
O41 H41 0.8800
O42 C49 1.427(3)
O42 H42 0.8383
O43 C50 1.256(3)
N41 C41 1.336(3)
N41 H41A 0.88(3)
N41 H41B 0.82(4)
N42 C41 1.292(3)
N42 C42 1.449(3)
N43 C45 1.355(3)
N43 C44 1.459(3)
N43 H43 0.7397
N44 C47 1.311(3)
N44 C46 1.401(3)
N45 C45 1.372(3)
N45 C47 1.379(3)
N45 C42 1.488(3)
N46 C50 1.334(3)
N46 H46A 0.73(3)
N46 H46B 0.80(3)
C42 C43 1.537(3)
C42 H42A 1.0000
C43 C44 1.528(3)
C43 H43A 1.0000
C44 C48 1.522(3)
C44 H44 1.0000
C45 C46 1.379(3)
C46 C50 1.456(3)
C47 H47 0.9500
C48 C49 1.520(3)
C48 H48 1.0000
C49 H49A 0.9900
C49 H49B 0.9900
S6 C51 1.781(2)
S6 C53 1.829(2)
O51 C58 1.424(3)
O51 H51 0.8800
O52 C59 1.427(3)
O52 H52 0.8320
O53 C60 1.253(3)
N51 C51 1.333(3)
N51 H51A 0.78(3)
N51 H51B 0.82(3)
N52 C51 1.289(3)
N52 C52 1.445(3)
N53 C55 1.354(3)
N53 C54 1.459(3)
N53 H53 0.7943
N54 C57 1.311(3)
N54 C56 1.403(3)
N55 C55 1.370(3)
N55 C57 1.380(3)
N55 C52 1.481(3)
N56 C60 1.337(3)
N56 H56B 0.79(3)
N56 H56A 0.80(3)
C52 C53 1.544(3)
C52 H52A 1.0000
C53 C54 1.524(3)
C53 H53A 1.0000
C54 C58 1.523(3)
C54 H54 1.0000
C55 C56 1.383(3)
C56 C60 1.454(3)
C57 H57 0.9500
C58 C59 1.526(3)
C58 H58 1.0000
C59 H59B 0.9900
C59 H59A 0.9900
O1S H1SB 0.8801
O1S H1SA 0.8805
O2S H2SB 0.8800
O2S H2SA 0.8804
O3S H3SA 0.8805
O3S H3SB 0.8800
O4S H4SB 0.8801
O4S H4SA 0.8803
O5S H5SA 0.8804
O5S H5SB 0.8800
O6S H6SA 0.8804
O6S H6SB 0.8800

loop_
_geom_hbond_atom_site_label_D
_geom_hbond_atom_site_label_H
_geom_hbond_atom_site_label_A
_geom_hbond_distance_DH
_geom_hbond_distance_HA
_geom_hbond_distance_DA
_geom_hbond_angle_DHA
_geom_hbond_site_symmetry_A
O1 H1 S1 0.88 2.10 2.8980(17) 151.1 .
O11 H11 S2 0.88 2.05 2.8893(17) 159.3 .
O12 H12 N12 0.84 1.87 2.687(2) 163.2 1_655
N16 H16B O13 0.91(3) 2.08(3) 2.976(3) 167(3) 2_656
O21 H21 S3 0.88 2.10 2.9507(18) 163.3 .
O32 H32 N32 0.84 1.89 2.711(2) 165.4 1_655
N31 H31B O1S 0.78(3) 2.12(3) 2.905(3) 179(3) 1_455
N36 H36B O53 0.84(3) 2.15(3) 2.982(3) 171(3) 2_676
O42 H42 N42 0.84 1.90 2.704(2) 161.0 1_655
N41 H41A O6S 0.88(3) 2.02(3) 2.902(3) 177(3) 1_455
O52 H52 N52 0.83 1.88 2.693(2) 164.1 1_655
N51 H51B O4S 0.82(3) 2.08(4) 2.896(3) 175(3) 1_455
N56 H56A O33 0.80(3) 2.20(3) 2.986(3) 166(3) 2_676
O1S H1SB O31 0.88 1.83 2.711(2) 179.5 .
O1S H1SA O43 0.88 1.93 2.795(2) 166.6 .
O3S H3SB O53 0.88 1.97 2.840(2) 171.5 .
O4S H4SB O51 0.88 1.86 2.742(2) 179.8 .
O6S H6SB O33 0.88 1.91 2.787(2) 171.2 .
O6S H6SA O41 0.88 1.83 2.710(2) 179.9 .

loop_
_geom_torsion_atom_site_label_1
_geom_torsion_atom_site_label_2
_geom_torsion_atom_site_label_3
_geom_torsion_atom_site_label_4
_geom_torsion
C2 N2 C1 N1 -177.6(2)
C2 N2 C1 S1 5.0(2)
C3 S1 C1 N2 10.81(19)
C3 S1 C1 N1 -166.7(2)
C1 N2 C2 N5 97.6(2)
C1 N2 C2 C3 -22.4(2)
C5 N5 C2 N2 -121.8(2)
C7 N5 C2 N2 49.9(3)
C5 N5 C2 C3 -0.9(3)
C7 N5 C2 C3 170.83(19)
N2 C2 C3 C4 153.81(18)
N5 C2 C3 C4 33.6(2)
N2 C2 C3 S1 28.4(2)
N5 C2 C3 S1 -91.78(17)
C1 S1 C3 C4 -144.01(17)
C1 S1 C3 C2 -21.03(15)
C5 N3 C4 C8 179.76(19)
C5 N3 C4 C3 52.5(2)
C2 C3 C4 N3 -59.4(2)
S1 C3 C4 N3 59.4(2)
C2 C3 C4 C8 174.03(18)
S1 C3 C4 C8 -67.1(2)
C4 N3 C5 N5 -20.0(3)
C4 N3 C5 C6 158.8(2)
C7 N5 C5 N3 179.54(19)
C2 N5 C5 N3 -7.4(3)
C7 N5 C5 C6 0.4(2)
C2 N5 C5 C6 173.43(19)
N3 C5 C6 N4 -179.1(2)
N5 C5 C6 N4 -0.1(2)
N3 C5 C6 C10 -4.2(4)
N5 C5 C6 C10 174.8(2)
C7 N4 C6 C5 -0.2(2)
C7 N4 C6 C10 -175.1(2)
C6 N4 C7 N5 0.5(2)
C5 N5 C7 N4 -0.6(2)
C2 N5 C7 N4 -173.57(19)
N3 C4 C8 O1 -70.4(2)
C3 C4 C8 O1 54.4(2)
N3 C4 C8 C9 55.1(2)
C3 C4 C8 C9 179.85(18)
O1 C8 C9 O2 57.6(2)
C4 C8 C9 O2 -67.8(2)
C5 C6 C10 O3 4.3(3)
N4 C6 C10 O3 178.4(2)
C5 C6 C10 N6 -174.2(2)
N4 C6 C10 N6 -0.1(3)
C12 N12 C11 N11 -177.1(2)
C12 N12 C11 S2 5.5(3)
C13 S2 C11 N12 11.21(19)
C13 S2 C11 N11 -166.4(2)
C11 N12 C12 N15 96.7(2)
C11 N12 C12 C13 -23.6(3)
C15 N15 C12 N12 -123.6(2)
C17 N15 C12 N12 49.5(3)
C15 N15 C12 C13 -2.7(3)
C17 N15 C12 C13 170.4(2)
N12 C12 C13 C14 154.58(18)
N15 C12 C13 C14 34.3(2)
N12 C12 C13 S2 29.7(2)
N15 C12 C13 S2 -90.59(17)
C11 S2 C13 C14 -144.37(17)
C11 S2 C13 C12 -21.86(15)
C15 N13 C14 C18 179.18(19)
C15 N13 C14 C13 51.8(2)
C12 C13 C14 N13 -58.9(2)
S2 C13 C14 N13 59.2(2)
C12 C13 C14 C18 174.60(18)
S2 C13 C14 C18 -67.3(2)
C14 N13 C15 N15 -20.3(3)
C14 N13 C15 C16 158.9(2)
C17 N15 C15 N13 -179.9(2)
C12 N15 C15 N13 -5.7(3)
C17 N15 C15 C16 0.7(2)
C12 N15 C15 C16 174.89(19)
N13 C15 C16 N14 -180.0(2)
N15 C15 C16 N14 -0.7(2)
N13 C15 C16 C20 -4.5(4)
N15 C15 C16 C20 174.8(2)
C17 N14 C16 C15 0.4(2)
C17 N14 C16 C20 -175.0(2)
C16 N14 C17 N15 0.1(3)
C15 N15 C17 N14 -0.5(3)
C12 N15 C17 N14 -174.6(2)
N13 C14 C18 O11 -71.2(2)
C13 C14 C18 O11 53.7(2)
N13 C14 C18 C19 54.3(3)
C13 C14 C18 C19 179.23(18)
O11 C18 C19 O12 58.0(2)
C14 C18 C19 O12 -67.3(2)
C15 C16 C20 O13 5.3(3)
N14 C16 C20 O13 180.0(2)
C15 C16 C20 N16 -172.6(2)
N14 C16 C20 N16 2.1(3)
C22 N22 C21 N21 -176.5(2)
C22 N22 C21 S3 3.2(3)
C23 S3 C21 N22 12.28(19)
C23 S3 C21 N21 -168.0(2)
C21 N22 C22 N25 98.9(2)
C21 N22 C22 C23 -21.2(3)
C25 N25 C22 N22 -120.6(2)
C27 N25 C22 N22 52.9(3)
C25 N25 C22 C23 0.6(3)
C27 N25 C22 C23 174.1(2)
N22 C22 C23 C24 152.91(18)
N25 C22 C23 C24 32.6(2)
N22 C22 C23 S3 28.2(2)
N25 C22 C23 S3 -92.09(17)
C21 S3 C23 C24 -144.07(17)
C21 S3 C23 C22 -21.64(15)
C25 N23 C24 C28 -178.67(19)
C25 N23 C24 C23 54.2(2)
C22 C23 C24 N23 -60.1(2)
S3 C23 C24 N23 58.1(2)
C22 C23 C24 C28 174.22(18)
S3 C23 C24 C28 -67.6(2)
C24 N23 C25 N25 -21.3(3)
C24 N23 C25 C26 156.2(2)
C27 N25 C25 N23 177.8(2)
C22 N25 C25 N23 -7.8(3)
C27 N25 C25 C26 -0.4(2)
C22 N25 C25 C26 174.1(2)
N23 C25 C26 N24 -177.1(2)
N25 C25 C26 N24 0.6(2)
N23 C25 C26 C30 -4.8(4)
N25 C25 C26 C30 173.0(2)
C27 N24 C26 C25 -0.7(2)
C27 N24 C26 C30 -172.9(2)
C26 N24 C27 N25 0.4(3)
C25 N25 C27 N24 0.0(3)
C22 N25 C27 N24 -174.5(2)
N23 C24 C28 O21 -66.6(2)
C23 C24 C28 O21 57.7(2)
N23 C24 C28 C29 57.9(2)
C23 C24 C28 C29 -177.74(19)
O21 C28 C29 O22 54.8(2)
C24 C28 C29 O22 -70.2(2)
C25 C26 C30 O23 7.2(3)
N24 C26 C30 O23 178.3(2)
C25 C26 C30 N26 -170.7(2)
N24 C26 C30 N26 0.4(3)
C32 N32 C31 N31 -176.8(2)
C32 N32 C31 S4 4.8(2)
C33 S4 C31 N32 11.57(19)
C33 S4 C31 N31 -167.0(2)
C31 N32 C32 N35 97.0(2)
C31 N32 C32 C33 -22.9(2)
C35 N35 C32 N32 -122.4(2)
C37 N35 C32 N32 52.4(3)
C35 N35 C32 C33 -1.5(3)
C37 N35 C32 C33 173.3(2)
N32 C32 C33 C34 153.91(17)
N35 C32 C33 C34 33.8(2)
N32 C32 C33 S4 29.35(19)
N35 C32 C33 S4 -90.73(17)
C31 S4 C33 C34 -144.18(17)
C31 S4 C33 C32 -21.85(15)
C35 N33 C34 C38 -179.69(18)
C35 N33 C34 C33 53.1(2)
C32 C33 C34 N33 -59.8(2)
S4 C33 C34 N33 58.1(2)
C32 C33 C34 C38 174.30(18)
S4 C33 C34 C38 -67.8(2)
C34 N33 C35 N35 -20.9(3)
C34 N33 C35 C36 156.0(2)
C37 N35 C35 N33 177.89(19)
C32 N35 C35 N33 -6.5(3)
C37 N35 C35 C36 0.2(2)
C32 N35 C35 C36 175.85(19)
N33 C35 C36 N34 -176.9(2)
N35 C35 C36 N34 0.3(2)
N33 C35 C36 C40 -5.3(4)
N35 C35 C36 C40 171.9(2)
C37 N34 C36 C35 -0.7(2)
C37 N34 C36 C40 -172.2(2)
C36 N34 C37 N35 0.9(2)
C35 N35 C37 N34 -0.7(3)
C32 N35 C37 N34 -176.34(19)
N33 C34 C38 O31 -66.1(2)
C33 C34 C38 O31 58.4(2)
N33 C34 C38 C39 58.5(2)
C33 C34 C38 C39 -176.99(18)
O31 C38 C39 O32 55.4(2)
C34 C38 C39 O32 -69.7(2)
C35 C36 C40 O33 9.4(3)
N34 C36 C40 O33 179.7(2)
C35 C36 C40 N36 -168.1(2)
N34 C36 C40 N36 2.2(3)
C42 N42 C41 N41 -177.5(2)
C42 N42 C41 S5 4.3(2)
C43 S5 C41 N42 11.70(19)
C43 S5 C41 N41 -166.57(19)
C41 N42 C42 N45 97.6(2)
C41 N42 C42 C43 -22.4(2)
C45 N45 C42 N42 -122.0(2)
C47 N45 C42 N42 52.5(3)
C45 N45 C42 C43 -1.1(3)
C47 N45 C42 C43 173.36(19)
N42 C42 C43 C44 153.52(17)
N45 C42 C43 C44 33.5(2)
N42 C42 C43 S5 28.99(19)
N45 C42 C43 S5 -91.05(17)
C41 S5 C43 C44 -144.24(16)
C41 S5 C43 C42 -21.77(14)
C45 N43 C44 C48 -179.59(18)
C45 N43 C44 C43 53.2(2)
C42 C43 C44 N43 -59.5(2)
S5 C43 C44 N43 58.7(2)
C42 C43 C44 C48 174.61(18)
S5 C43 C44 C48 -67.2(2)
C44 N43 C45 N45 -20.9(3)
C44 N43 C45 C46 155.3(2)
C47 N45 C45 N43 177.94(19)
C42 N45 C45 N43 -6.7(3)
C47 N45 C45 C46 0.8(2)
C42 N45 C45 C46 176.09(19)
N43 C45 C46 N44 -176.7(2)
N45 C45 C46 N44 -0.2(2)
N43 C45 C46 C50 -4.9(4)
N45 C45 C46 C50 171.7(2)
C47 N44 C46 C45 -0.5(2)
C47 N44 C46 C50 -172.4(2)
C46 N44 C47 N45 1.1(2)
C45 N45 C47 N44 -1.2(2)
C42 N45 C47 N44 -176.49(19)
N43 C44 C48 O41 -66.4(2)
C43 C44 C48 O41 58.1(2)
N43 C44 C48 C49 58.5(2)
C43 C44 C48 C49 -176.97(18)
O41 C48 C49 O42 55.6(2)
C44 C48 C49 O42 -69.8(2)
C45 C46 C50 O43 9.1(3)
N44 C46 C50 O43 179.7(2)
C45 C46 C50 N46 -168.5(2)
N44 C46 C50 N46 2.2(3)
C52 N52 C51 N51 -177.7(2)
C52 N52 C51 S6 5.8(2)
C53 S6 C51 N52 10.36(19)
C53 S6 C51 N51 -166.32(19)
C51 N52 C52 N55 96.5(2)
C51 N52 C52 C53 -23.2(2)
C55 N55 C52 N52 -121.6(2)
C57 N55 C52 N52 49.9(3)
C55 N55 C52 C53 -1.0(3)
C57 N55 C52 C53 170.54(19)
N52 C52 C53 C54 153.73(17)
N55 C52 C53 C54 33.7(2)
N52 C52 C53 S6 28.71(19)
N55 C52 C53 S6 -91.32(16)
C51 S6 C53 C54 -143.67(17)
C51 S6 C53 C52 -20.96(14)
C55 N53 C54 C58 179.44(18)
C55 N53 C54 C53 52.1(2)
C52 C53 C54 N53 -59.3(2)
S6 C53 C54 N53 59.1(2)
C52 C53 C54 C58 174.27(18)
S6 C53 C54 C58 -67.3(2)
C54 N53 C55 N55 -19.4(3)
C54 N53 C55 C56 159.4(2)
C57 N55 C55 N53 179.49(19)
C52 N55 C55 N53 -7.7(3)
C57 N55 C55 C56 0.3(2)
C52 N55 C55 C56 173.20(19)
N53 C55 C56 N54 -179.0(2)
N55 C55 C56 N54 -0.1(2)
N53 C55 C56 C60 -4.0(4)
N55 C55 C56 C60 175.0(2)
C57 N54 C56 C55 -0.2(2)
C57 N54 C56 C60 -175.3(2)
C56 N54 C57 N55 0.5(2)
C55 N55 C57 N54 -0.5(2)
C52 N55 C57 N54 -173.43(19)
N53 C54 C58 O51 -71.1(2)
C53 C54 C58 O51 53.9(2)
N53 C54 C58 C59 54.7(2)
C53 C54 C58 C59 179.70(18)
O51 C58 C59 O52 57.6(2)
C54 C58 C59 O52 -68.0(2)
C55 C56 C60 O53 4.0(3)
N54 C56 C60 O53 178.3(2)
C55 C56 C60 N56 -174.0(2)
N54 C56 C60 N56 0.3(3)
